data_7047528
loop_
_publ_author_name
'Davis, Kimberley J.'
'Assadawi, Nawal M. O.'
'Pham, Son Q. T.'
'Birrento, Monica L.'
'Richardson, Christopher'
'Beck, Jennifer L.'
'Willis, Anthony C.'
'Ralph, Stephen F.'

_publ_section_title
;
 Effect of structure variations on the quadruplex DNA binding ability of
 nickel Schiff base complexes.
;
_journal_issue 38
_journal_name_full 'Dalton transactions (Cambridge, England : 2003)'
_journal_page_first 13573
_journal_page_last 13591
_journal_paper_doi 10.1039/c8dt02727g
_journal_volume 47
_journal_year 2018
_chemical_absolute_configuration ad
_chemical_compound_source ' from U of Wollongong'
_chemical_formula_moiety 'C20 H20 N2 Ni O4, 2(H2 O)'
_chemical_formula_sum 'C20 H24 N2 Ni O6'
_chemical_formula_weight 447.13
_space_group_IT_number 5
_space_group_name_Hall 'C 2y'
_space_group_name_H-M_alt 'C 1 2 1'
_symmetry_cell_setting monoclinic
_symmetry_space_group_name_Hall 'C 2y'
_symmetry_space_group_name_H-M 'C 1 2 1'
_atom_sites_solution_hydrogens difmap
_atom_sites_solution_primary direct
_audit_creation_date 16-05-30
_audit_creation_method CRYSTALS_ver_14.40
_audit_update_record
;
2018-04-19 deposited with the CCDC.
2018-08-31 downloaded from the CCDC.
;
_cell_angle_alpha 90
_cell_angle_beta 112.1248(18)
_cell_angle_gamma 90
_cell_formula_units_Z 4
_cell_length_a 11.1634(2)
_cell_length_b 20.7999(3)
_cell_length_c 8.9866(1)
_cell_measurement_reflns_used 15436
_cell_measurement_temperature 150
_cell_measurement_theta_max 30
_cell_measurement_theta_min 4
_cell_volume 1933.02(6)
_computing_cell_refinement 'CrysAlisPro (Agilent Technologies, 2015)'
_computing_data_collection
;
CrysAlisPro, Agilent Technologies,
Version 1.171.37.35h (release 09-02-2015 CrysAlis171 .NET)
(compiled Feb 9 2015,16:26:32)
Empirical absorption correction using spherical harmonics,
 implemented in SCALE3 ABSPACK scaling algorithm.
;
_computing_data_reduction 'CrysAlisPro (Agilent Technologies, 2015)'
_computing_molecular_graphics 'PLATON (Spek, 2008)'
_computing_publication_material 'CRYSTALS (Betteridge et al., 2003)'
_computing_structure_refinement 'CRYSTALS (Betteridge et al., 2003)'
_computing_structure_solution 'SIR92 (Altomare et al., 1994)'
_diffrn_ambient_temperature 150
_diffrn_detector 'CCD plate'
_diffrn_detector_type Atlas
_diffrn_measured_fraction_theta_full 0.997
_diffrn_measured_fraction_theta_max 0.923
_diffrn_measurement_device 'four-circle diffractometer'
_diffrn_measurement_device_type 'New Xcalibur, Atlas'
_diffrn_measurement_method \w
_diffrn_radiation_monochromator graphite
_diffrn_radiation_probe x-ray
_diffrn_radiation_type 'Mo K\a'
_diffrn_radiation_wavelength 0.71073
_diffrn_reflns_av_R_equivalents 0.020
_diffrn_reflns_limit_h_max 14
_diffrn_reflns_limit_h_min -15
_diffrn_reflns_limit_k_max 29
_diffrn_reflns_limit_k_min -29
_diffrn_reflns_limit_l_max 12
_diffrn_reflns_limit_l_min -11
_diffrn_reflns_number 21241
_diffrn_reflns_theta_full 27.637
_diffrn_reflns_theta_max 29.829
_diffrn_reflns_theta_min 3.538
_diffrn_source 'Enhance (Mo) X-ray Source'
_diffrn_standards_number 0
_exptl_absorpt_coefficient_mu 1.045
_exptl_absorpt_correction_T_max 0.92
_exptl_absorpt_correction_T_min 0.81
_exptl_absorpt_correction_type multi-scan
_exptl_absorpt_process_details
;
CrysAlisPro, Agilent Technologies,
Version 1.171.37.35h (release 09-02-2015 CrysAlis171 .NET)
(compiled Feb 9 2015,16:26:32)
Empirical absorption correction using spherical harmonics,
 implemented in SCALE3 ABSPACK scaling algorithm.
;
_exptl_crystal_colour red
_exptl_crystal_density_diffrn 1.536
_exptl_crystal_density_method 'not measured'
_exptl_crystal_description lath
_exptl_crystal_F_000 936
_exptl_crystal_size_max 0.427
_exptl_crystal_size_mid 0.199
_exptl_crystal_size_min 0.078
_refine_diff_density_max 0.53
_refine_diff_density_min -0.45
_refine_ls_abs_structure_details 'Flack (1983), 2315 Friedel-pairs'
_refine_ls_abs_structure_Flack 0.004(12)
_refine_ls_extinction_method None
_refine_ls_goodness_of_fit_ref 1.0075
_refine_ls_hydrogen_treatment mixed
_refine_ls_matrix_type full
_refine_ls_number_parameters 282
_refine_ls_number_reflns 4958
_refine_ls_number_restraints 1
_refine_ls_R_factor_all 0.0228
_refine_ls_R_factor_gt 0.0218
_refine_ls_shift/su_max 0.0044372
_refine_ls_shift/su_mean 0.0002618
_refine_ls_structure_factor_coef Fsqd
_refine_ls_weighting_details
;
 Method= Modified Sheldrick 
 w=1/[\s^2^(F^2^) + ( 0.02P)^2^ + 2.65P] 
 ,where P=(max(Fo^2^,0) + 2Fc^2^)/3 
;
_refine_ls_weighting_scheme calc
_refine_ls_wR_factor_all 0.0555
_refine_ls_wR_factor_gt 0.0545
_refine_ls_wR_factor_ref 0.0555
_reflns_limit_h_max 13
_reflns_limit_h_min -15
_reflns_limit_k_max 29
_reflns_limit_k_min -29
_reflns_limit_l_max 12
_reflns_limit_l_min 0
_reflns_number_gt 4809
_reflns_number_total 4958
_reflns_threshold_expression I>2.0\s(I)
_oxford_diffrn_Wilson_B_factor 1.13
_oxford_diffrn_Wilson_scale 0.16
_oxford_refine_ls_r_factor_ref 0.0228
_oxford_refine_ls_scale 2.461(10)
_oxford_reflns_number_all 4958
_oxford_reflns_threshold_expression_ref I>-10.0\s(I)
_oxford_structure_analysis_title 'Z:\ral1605X\Tony_ral1605X_data\r At 12:15 on'
_cod_data_source_file c8dt02727g2.cif
_cod_data_source_block ral1605X
_cod_depositor_comments 'Adding full bibliography for 7047528--7047535.cif.'
_cod_original_sg_symbol_H-M 'C 1 2 1 '
_cod_original_formula_sum 'C20 H24 N2 Ni1 O6'
_cod_database_code 7047528

loop_
_symmetry_equiv_pos_as_xyz
x,y,z
x+1/2,y+1/2,z
-x,y,-z
-x+1/2,y+1/2,-z

loop_
_atom_site_label
_atom_site_type_symbol
_atom_site_fract_x
_atom_site_fract_y
_atom_site_fract_z
_atom_site_U_iso_or_equiv
_atom_site_occupancy
_atom_site_adp_type
_atom_site_refinement_flags_posn
_atom_site_refinement_flags_adp
Ni1 Ni 1.0000 0.45317(5) 1.0000 0.0134 1.0000 Uani S T
Ni2 Ni 0.5000 0.52195(5) 0.5000 0.0136 1.0000 Uani S T
O1 O 0.9406(2) 0.38671(10) 0.8561(3) 0.0206 1.0000 Uani . .
O2 O 0.82528(18) 0.28032(10) 0.3562(2) 0.0213 1.0000 Uani . .
O3 O 0.53599(19) 0.58846(10) 0.6469(3) 0.0177 1.0000 Uani . .
O4 O 0.69639(19) 0.69515(10) 1.1488(2) 0.0219 1.0000 Uani . .
O5 O 0.6697(2) 0.79899(11) 0.9680(3) 0.0292 1.0000 Uani . .
O6 O 0.83370(19) 0.17700(11) 0.5392(2) 0.0245 1.0000 Uani . .
N1 N 0.93296(19) 0.51775(13) 0.8500(3) 0.0147 1.0000 Uani . .
N2 N 0.53461(18) 0.45740(13) 0.6516(3) 0.0163 1.0000 Uani . .
C1 C 0.8968(3) 0.39094(14) 0.6984(4) 0.0152 1.0000 Uani . .
C2 C 0.8785(2) 0.33347(15) 0.6106(3) 0.0165 1.0000 Uani . .
C3 C 0.8399(2) 0.33453(14) 0.4440(3) 0.0156 1.0000 Uani . .
C4 C 0.8151(3) 0.39309(15) 0.3615(3) 0.0211 1.0000 Uani . .
C5 C 0.8288(2) 0.44935(17) 0.4463(3) 0.0202 1.0000 Uani . .
C6 C 0.8694(2) 0.45023(16) 0.6148(3) 0.0167 1.0000 Uani . .
C7 C 0.8829(3) 0.51060(13) 0.6961(3) 0.0178 1.0000 Uani . .
C8 C 0.93676(18) 0.58124(9) 0.92652(19) 0.0151 1.0000 Uani . .
C9 C 0.9266(2) 0.64034(15) 0.8230(3) 0.0197 1.0000 Uani . .
C10 C 0.93774(18) 0.70076(9) 0.9262(2) 0.0190 1.0000 Uani . .
C11 C 0.5905(2) 0.58433(14) 0.8043(4) 0.0141 1.0000 Uani . .
C12 C 0.6173(2) 0.64188(14) 0.8934(3) 0.0162 1.0000 Uani . .
C13 C 0.6716(2) 0.64070(14) 1.0580(3) 0.0177 1.0000 Uani . .
C14 C 0.7023(3) 0.58224(15) 1.1421(3) 0.0224 1.0000 Uani . .
C15 C 0.6767(2) 0.52611(17) 1.0565(3) 0.0230 1.0000 Uani . .
C16 C 0.6208(2) 0.52502(16) 0.8871(3) 0.0165 1.0000 Uani . .
C17 C 0.5883(2) 0.46470(13) 0.8054(4) 0.0175 1.0000 Uani . .
C18 C 0.48893(18) 0.39342(9) 0.5785(2) 0.0165 1.0000 Uani . .
C19 C 0.5501(3) 0.33445(15) 0.6793(3) 0.0220 1.0000 Uani . .
C20 C 0.4929(2) 0.27367(10) 0.5814(2) 0.0226 1.0000 Uani . .
H1 H 0.836(3) 0.2532(15) 0.404(4) 0.0321 1.0000 Uiso . .
H2 H 0.687(3) 0.7307(15) 1.088(4) 0.0341 1.0000 Uiso . .
H3 H 0.625(3) 0.8270(17) 0.971(4) 0.0440 1.0000 Uiso . .
H4 H 0.654(3) 0.7888(16) 0.858(4) 0.0437 1.0000 Uiso . .
H5 H 0.815(3) 0.1802(16) 0.605(4) 0.0373 1.0000 Uiso . .
H6 H 0.897(3) 0.1558(16) 0.567(3) 0.0370 1.0000 Uiso . .
H21 H 0.8951 0.2944 0.6647 0.0197 1.0000 Uiso R .
H41 H 0.7921 0.3938 0.2462 0.0253 1.0000 Uiso R .
H51 H 0.8115 0.4885 0.3912 0.0249 1.0000 Uiso R .
H71 H 0.8494 0.5477 0.6318 0.0196 1.0000 Uiso R .
H81 H 0.8664 0.5815 0.9635 0.0166 1.0000 Uiso R .
H91 H 0.8429 0.6420 0.7309 0.0240 1.0000 Uiso R .
H92 H 0.9983 0.6391 0.7844 0.0235 1.0000 Uiso R .
H101 H 0.8661 0.7017 0.9594 0.0214 1.0000 Uiso R .
H102 H 0.9323 0.7387 0.8630 0.0226 1.0000 Uiso R .
H121 H 0.5980 0.6809 0.8390 0.0189 1.0000 Uiso R .
H141 H 0.7413 0.5836 1.2562 0.0271 1.0000 Uiso R .
H151 H 0.6955 0.4875 1.1105 0.0277 1.0000 Uiso R .
H171 H 0.6033 0.4273 0.8705 0.0200 1.0000 Uiso R .
H181 H 0.3961 0.3925 0.5530 0.0189 1.0000 Uiso R .
H191 H 0.5330 0.3343 0.7800 0.0253 1.0000 Uiso R .
H192 H 0.6442 0.3356 0.7087 0.0251 1.0000 Uiso R .
H201 H 0.5350 0.2365 0.6445 0.0266 1.0000 Uiso R .
H202 H 0.4020 0.2708 0.5622 0.0259 1.0000 Uiso R .

loop_
_atom_site_aniso_label
_atom_site_aniso_U_11
_atom_site_aniso_U_22
_atom_site_aniso_U_33
_atom_site_aniso_U_23
_atom_site_aniso_U_13
_atom_site_aniso_U_12
Ni1 0.01883(17) 0.00970(19) 0.01023(18) 0.0000 0.00378(14) 0.0000
Ni2 0.01756(17) 0.01055(19) 0.01096(18) 0.0000 0.00335(13) 0.0000
O1 0.0335(9) 0.0138(9) 0.0110(8) 0.0006(6) 0.0043(6) -0.0018(7)
O2 0.0324(8) 0.0160(9) 0.0133(8) -0.0018(6) 0.0060(6) 0.0001(7)
O3 0.0266(8) 0.0127(8) 0.0102(7) 0.0001(6) 0.0030(6) 0.0017(6)
O4 0.0360(9) 0.0139(9) 0.0140(8) -0.0017(6) 0.0074(6) -0.0017(6)
O5 0.0429(11) 0.0203(11) 0.0271(11) 0.0027(9) 0.0163(9) 0.0086(8)
O6 0.0325(10) 0.0215(11) 0.0180(9) 0.0019(8) 0.0076(7) 0.0083(8)
N1 0.0176(8) 0.0111(8) 0.0135(8) -0.0010(7) 0.0037(6) 0.0005(7)
N2 0.0187(8) 0.0122(8) 0.0167(8) 0.0002(7) 0.0053(7) -0.0012(8)
C1 0.0183(10) 0.0149(12) 0.0119(11) -0.0005(9) 0.0050(8) -0.0013(8)
C2 0.0195(11) 0.0166(12) 0.0101(11) -0.0007(10) 0.0018(8) -0.0005(9)
C3 0.0161(9) 0.0166(12) 0.0129(11) -0.0019(9) 0.0040(8) -0.0001(8)
C4 0.0285(11) 0.0211(13) 0.0118(11) 0.0010(10) 0.0053(8) 0.0033(9)
C5 0.0285(10) 0.0143(13) 0.0147(11) 0.0027(12) 0.0046(8) 0.0013(11)
C6 0.0184(9) 0.0147(12) 0.0146(11) -0.0006(11) 0.0035(8) -0.0007(10)
C7 0.0211(11) 0.0149(11) 0.0149(10) 0.0024(7) 0.0039(8) 0.0027(8)
C8 0.0169(8) 0.0115(8) 0.0154(8) 0.0002(6) 0.0042(6) 0.0003(6)
C9 0.0282(11) 0.0120(11) 0.0147(10) 0.0023(9) 0.0031(8) 0.0018(9)
C10 0.0228(9) 0.0126(8) 0.0204(9) 0.0019(6) 0.0069(7) 0.0015(7)
C11 0.0145(10) 0.0159(12) 0.0110(10) 0.0002(9) 0.0038(8) 0.0010(8)
C12 0.0192(10) 0.0113(11) 0.0183(12) 0.0021(10) 0.0072(9) 0.0008(9)
C13 0.0204(10) 0.0179(12) 0.0159(11) -0.0015(10) 0.0080(8) -0.0005(9)
C14 0.0334(12) 0.0195(13) 0.0105(11) 0.0019(10) 0.0038(8) 0.0017(9)
C15 0.0346(12) 0.0169(14) 0.0141(12) 0.0036(12) 0.0053(9) 0.0050(12)
C16 0.0205(9) 0.0146(12) 0.0128(11) 0.0009(11) 0.0044(8) 0.0021(10)
C17 0.0225(11) 0.0133(11) 0.0157(10) 0.0030(7) 0.0063(9) 0.0015(8)
C18 0.0199(8) 0.0117(8) 0.0167(8) -0.0010(6) 0.0056(7) -0.0012(6)
C19 0.0299(12) 0.0124(11) 0.0212(12) 0.0015(9) 0.0068(9) -0.0017(9)
C20 0.0316(10) 0.0116(8) 0.0261(10) 0.0007(7) 0.0126(8) -0.0013(7)

loop_
_atom_type_symbol
_atom_type_scat_dispersion_real
_atom_type_scat_dispersion_imag
_atom_type_scat_Cromer_Mann_a1
_atom_type_scat_Cromer_Mann_b1
_atom_type_scat_Cromer_Mann_a2
_atom_type_scat_Cromer_Mann_b2
_atom_type_scat_Cromer_Mann_a3
_atom_type_scat_Cromer_Mann_b3
_atom_type_scat_Cromer_Mann_a4
_atom_type_scat_Cromer_Mann_b4
_atom_type_scat_Cromer_Mann_c
_atom_type_scat_source
C 0.0033 0.0016 2.3100 20.8439 1.0200 10.2075 1.5886 0.5687 0.8650 51.6512 0.2156 'International Tables Vol C 4.2.6.8 and 6.1.1.4'
H 0.0000 0.0000 0.4930 10.5109 0.3229 26.1257 0.1402 3.1424 0.0408 57.7998 0.0030 'International Tables Vol C 4.2.6.8 and 6.1.1.4'
N 0.0061 0.0033 12.2126 0.0057 3.1322 9.8933 2.0125 28.9975 1.1663 0.5826 -11.5290 'International Tables Vol C 4.2.6.8 and 6.1.1.4'
Ni 0.3393 1.1124 12.8376 3.8785 7.2920 0.2565 4.4438 12.1763 2.3800 66.3421 1.0341 'International Tables Vol C 4.2.6.8 and 6.1.1.4'
O 0.0106 0.0060 3.0485 13.2771 2.2868 5.7011 1.5463 0.3239 0.8670 32.9089 0.2508 'International Tables Vol C 4.2.6.8 and 6.1.1.4'

loop_
_geom_angle_atom_site_label_1
_geom_angle_site_symmetry_1
_geom_angle_atom_site_label_2
_geom_angle_atom_site_label_3
_geom_angle_site_symmetry_3
_geom_angle
_geom_angle_publ_flag
N1 3_757 Ni1 O1 3_757 95.38(8) yes
N1 3_757 Ni1 O1 . 177.19(11) yes
O1 3_757 Ni1 O1 . 82.42(13) yes
N1 3_757 Ni1 N1 . 86.87(15) yes
O1 3_757 Ni1 N1 . 177.19(11) yes
O1 . Ni1 N1 . 95.38(8) yes
O3 3_656 Ni2 N2 3_656 95.08(8) yes
O3 3_656 Ni2 O3 . 83.12(13) yes
N2 3_656 Ni2 O3 . 178.00(11) yes
O3 3_656 Ni2 N2 . 178.00(11) yes
N2 3_656 Ni2 N2 . 86.74(15) yes
O3 . Ni2 N2 . 95.08(8) yes
Ni1 . O1 C1 . 126.61(18) yes
C3 . O2 H1 . 111(3) no
Ni2 . O3 C11 . 127.38(18) yes
C13 . O4 H2 . 111.5(20) no
H3 . O5 H4 . 110(3) no
H5 . O6 H6 . 108(3) no
Ni1 . N1 C7 . 126.2(2) yes
Ni1 . N1 C8 . 112.07(14) yes
C7 . N1 C8 . 121.7(2) yes
Ni2 . N2 C17 . 126.0(2) yes
Ni2 . N2 C18 . 112.53(14) yes
C17 . N2 C18 . 121.5(2) yes
O1 . C1 C2 . 117.7(3) yes
O1 . C1 C6 . 123.2(2) yes
C2 . C1 C6 . 119.1(2) yes
C1 . C2 C3 . 120.7(3) yes
C1 . C2 H21 . 119.5 no
C3 . C2 H21 . 119.8 no
C2 . C3 O2 . 122.3(2) yes
C2 . C3 C4 . 120.2(2) yes
O2 . C3 C4 . 117.5(2) yes
C3 . C4 C5 . 119.3(2) yes
C3 . C4 H41 . 120.0 no
C5 . C4 H41 . 120.7 no
C4 . C5 C6 . 122.1(3) yes
C4 . C5 H51 . 119.4 no
C6 . C5 H51 . 118.5 no
C1 . C6 C5 . 118.5(3) yes
C1 . C6 C7 . 122.2(2) yes
C5 . C6 C7 . 119.3(3) yes
C6 . C7 N1 . 124.6(3) yes
C6 . C7 H71 . 117.4 no
N1 . C7 H71 . 118.0 no
C8 3_757 C8 N1 . 104.88(12) yes
C8 3_757 C8 C9 . 111.14(14) yes
N1 . C8 C9 . 117.00(16) yes
C8 3_757 C8 H81 . 108.1 no
N1 . C8 H81 . 106.3 no
C9 . C8 H81 . 109.0 no
C8 . C9 C10 . 108.73(17) yes
C8 . C9 H91 . 111.6 no
C10 . C9 H91 . 108.2 no
C8 . C9 H92 . 108.2 no
C10 . C9 H92 . 109.9 no
H91 . C9 H92 . 110.1 no
C9 . C10 C10 3_757 111.47(14) yes
C9 . C10 H101 . 108.5 no
C10 3_757 C10 H101 . 109.1 no
C9 . C10 H102 . 110.0 no
C10 3_757 C10 H102 . 110.5 no
H101 . C10 H102 . 107.2 no
O3 . C11 C12 . 118.0(2) yes
O3 . C11 C16 . 123.0(2) yes
C12 . C11 C16 . 119.0(2) yes
C11 . C12 C13 . 120.7(3) yes
C11 . C12 H121 . 119.0 no
C13 . C12 H121 . 120.3 no
C12 . C13 O4 . 122.6(3) yes
C12 . C13 C14 . 121.0(3) yes
O4 . C13 C14 . 116.4(2) yes
C13 . C14 C15 . 118.6(2) yes
C13 . C14 H141 . 118.3 no
C15 . C14 H141 . 123.1 no
C14 . C15 C16 . 122.3(3) yes
C14 . C15 H151 . 119.4 no
C16 . C15 H151 . 118.3 no
C11 . C16 C15 . 118.3(3) yes
C11 . C16 C17 . 122.1(2) yes
C15 . C16 C17 . 119.4(3) yes
C16 . C17 N2 . 125.3(3) yes
C16 . C17 H171 . 116.8 no
N2 . C17 H171 . 117.8 no
C18 3_656 C18 N2 . 105.15(13) yes
C18 3_656 C18 C19 . 110.99(15) yes
N2 . C18 C19 . 117.08(17) yes
C18 3_656 C18 H181 . 108.2 no
N2 . C18 H181 . 106.3 no
C19 . C18 H181 . 108.8 no
C18 . C19 C20 . 109.01(18) yes
C18 . C19 H191 . 110.3 no
C20 . C19 H191 . 109.8 no
C18 . C19 H192 . 109.6 no
C20 . C19 H192 . 110.2 no
H191 . C19 H192 . 107.9 no
C19 . C20 C20 3_656 112.19(15) yes
C19 . C20 H201 . 108.4 no
C20 3_656 C20 H201 . 111.0 no
C19 . C20 H202 . 109.6 no
C20 3_656 C20 H202 . 108.0 no
H201 . C20 H202 . 107.5 no

loop_
_geom_bond_atom_site_label_1
_geom_bond_atom_site_label_2
_geom_bond_site_symmetry_2
_geom_bond_distance
_geom_bond_publ_flag
Ni1 N1 3_757 1.850(2) yes
Ni1 O1 3_757 1.837(2) yes
Ni1 O1 . 1.837(2) yes
Ni1 N1 . 1.850(2) yes
Ni2 O3 3_656 1.849(2) yes
Ni2 N2 3_656 1.847(3) yes
Ni2 O3 . 1.849(2) yes
Ni2 N2 . 1.847(3) yes
O1 C1 . 1.317(3) yes
O2 C3 . 1.351(3) yes
O2 H1 . 0.69(3) no
O3 C11 . 1.315(3) yes
O4 C13 . 1.362(3) yes
O4 H2 . 0.90(3) no
O5 H3 . 0.77(4) no
O5 H4 . 0.96(3) no
O6 H5 . 0.70(3) no
O6 H6 . 0.79(3) no
N1 C7 . 1.290(3) yes
N1 C8 . 1.482(3) yes
N2 C17 . 1.292(3) yes
N2 C18 . 1.487(3) yes
C1 C2 . 1.404(4) yes
C1 C6 . 1.416(4) yes
C2 C3 . 1.393(3) yes
C2 H21 . 0.929 no
C3 C4 . 1.398(4) yes
C4 C5 . 1.373(4) yes
C4 H41 . 0.969 no
C5 C6 . 1.407(3) yes
C5 H51 . 0.934 no
C6 C7 . 1.432(4) yes
C7 H71 . 0.952 no
C8 C8 3_757 1.528(3) yes
C8 C9 . 1.520(3) yes
C8 H81 . 0.962 no
C9 C10 . 1.539(3) yes
C9 H91 . 0.988 no
C9 H92 . 0.985 no
C10 C10 3_757 1.517(4) yes
C10 H101 . 0.953 no
C10 H102 . 0.961 no
C11 C12 . 1.408(4) yes
C11 C16 . 1.414(4) yes
C12 C13 . 1.372(3) yes
C12 H121 . 0.929 no
C13 C14 . 1.404(4) yes
C14 C15 . 1.368(5) yes
C14 H141 . 0.951 no
C15 C16 . 1.412(3) yes
C15 H151 . 0.922 no
C16 C17 . 1.430(4) yes
C17 H171 . 0.949 no
C18 C18 3_656 1.521(3) yes
C18 C19 . 1.525(3) yes
C18 H181 . 0.974 no
C19 C20 . 1.535(3) yes
C19 H191 . 0.992 no
C19 H192 . 0.983 no
C20 C20 3_656 1.530(4) yes
C20 H201 . 0.969 no
C20 H202 . 0.965 no

loop_
_geom_contact_atom_site_label_1
_geom_contact_atom_site_label_2
_geom_contact_distance
_geom_contact_site_symmetry_2
_geom_contact_publ_flag
Ni1 O5 3.790(2) 2_545 no
Ni1 O5 3.790(2) 4_647 no
Ni2 C7 3.970(3) 3_656 no
Ni2 C7 3.970(3) . no
Ni2 O6 3.803(2) 4_656 no
Ni2 O6 3.803(2) 2_455 no
O1 O5 2.991(3) 2_545 no
O1 N1 2.727(3) . no
O1 O5 2.968(3) 4_647 no
O1 O1 2.422(4) 3_757 no
O1 C7 2.903(3) . no
O2 O5 2.961(3) 4_646 no
O2 C2 3.392(3) 3_756 no
O2 O6 2.686(3) . no
O3 C17 2.893(4) . no
O3 O6 2.790(3) 2_455 no
O3 O6 3.184(3) 4_656 no
O3 N2 2.727(3) . no
O3 O3 2.453(4) 3_656 no
O4 O6 2.971(3) 4_657 no
O4 O5 2.651(3) . no
O5 C12 3.343(4) . no
O5 C13 3.389(4) . no
O6 C2 3.319(4) . no
O6 C3 3.394(4) . no
N1 C8 2.386(3) 3_757 no
N1 N1 2.543(4) 3_757 no
N1 C1 2.926(4) . no
N2 C18 2.389(3) 3_656 no
N2 N2 2.537(4) 3_656 no
N2 C11 2.932(4) . no
C1 C4 3.455(5) 3_756 no
C2 C4 3.557(4) 3_756 no
C2 C3 3.359(3) 3_756 no
C3 C3 3.329(3) 3_756 no
C5 C5 3.573(3) 3_756 no
C8 C11 3.599(3) . no
C11 C14 3.479(4) 3_657 no
C12 C13 3.414(3) 3_657 no
C13 C13 3.572(3) 3_657 no
C15 C16 3.543(3) 3_657 no

loop_
_geom_hbond_atom_site_label_D
_geom_hbond_atom_site_label_H
_geom_hbond_atom_site_label_A
_geom_hbond_site_symmetry_A
_geom_hbond_angle_DHA
_geom_hbond_distance_DH
_geom_hbond_distance_HA
_geom_hbond_distance_DA
_geom_hbond_publ_flag
O2 H1 O6 . 170(4) 0.69(3) 2.00(3) 2.686(3) yes
O4 H2 O5 . 179(3) 0.90(3) 1.75(3) 2.651(4) yes
O5 H3 O1 2_455 151(3) 0.77(3) 2.29(3) 2.990(4) yes
O5 H3 O1 4_657 143(3) 0.77(3) 2.31(3) 2.968(4) yes
O5 H4 O2 4_656 163(3) 0.97(3) 2.03(3) 2.961(4) yes
O6 H5 O4 4_647 169(3) 0.70(3) 2.29(3) 2.971(3) yes
O6 H6 O3 2_545 167(4) 0.79(3) 2.01(3) 2.790(4) yes

loop_
_geom_torsion_atom_site_label_1
_geom_torsion_atom_site_label_2
_geom_torsion_atom_site_label_3
_geom_torsion_atom_site_label_4
_geom_torsion
_geom_torsion_site_symmetry_1
_geom_torsion_site_symmetry_3
_geom_torsion_site_symmetry_4
_geom_torsion_publ_flag
N1 Ni1 O1 C1 14.6(3) . . . no
O1 Ni1 O1 C1 -167.1(3) 3_757 . . no
O1 Ni1 N1 C7 -9.7(3) . . . no
O1 Ni1 N1 C8 167.65(17) . . . no
N1 Ni1 N1 C7 168.6(3) 3_757 . . no
N1 Ni1 N1 C8 -14.04(17) 3_757 . . no
N2 Ni2 O3 C11 10.7(2) . . . no
O3 Ni2 O3 C11 -170.2(3) 3_656 . . no
O3 Ni2 N2 C17 -10.5(2) . . . no
O3 Ni2 N2 C18 167.29(16) . . . no
N2 Ni2 N2 C17 168.6(2) 3_656 . . no
N2 Ni2 N2 C18 -13.56(16) 3_656 . . no
Ni1 O1 C1 C2 168.4(2) . . . no
Ni1 O1 C1 C6 -10.7(5) . . . no
Ni2 O3 C11 C12 175.60(19) . . . no
Ni2 O3 C11 C16 -5.6(4) . . . no
C7 N1 C8 C8 -145.5(3) . . 3_757 no
Ni1 N1 C7 C6 0.8(5) . . . no
C8 N1 C7 C6 -176.3(3) . . . no
Ni1 N1 C8 C9 160.69(16) . . . no
Ni1 N1 C8 C8 37.0(2) . . 3_757 no
C7 N1 C8 C9 -21.9(4) . . . no
C18 N2 C17 C16 -172.0(2) . . . no
Ni2 N2 C18 C19 159.61(19) . . . no
Ni2 N2 C18 C18 35.9(2) . . 3_656 no
C17 N2 C18 C19 -22.5(3) . . . no
C17 N2 C18 C18 -146.2(2) . . 3_656 no
Ni2 N2 C17 C16 5.7(4) . . . no
C2 C1 C6 C7 178.5(3) . . . no
C6 C1 C2 C3 3.1(4) . . . no
O1 C1 C2 C3 -176.1(3) . . . no
C2 C1 C6 C5 -2.1(4) . . . no
O1 C1 C6 C5 177.0(3) . . . no
O1 C1 C6 C7 -2.4(5) . . . no
C1 C2 C3 C4 -1.9(4) . . . no
C1 C2 C3 O2 177.9(3) . . . no
O2 C3 C4 C5 180.0(3) . . . no
C2 C3 C4 C5 -0.2(4) . . . no
C3 C4 C5 C6 1.1(4) . . . no
C4 C5 C6 C1 0.0(4) . . . no
C4 C5 C6 C7 179.4(3) . . . no
C5 C6 C7 N1 -171.8(3) . . . no
C1 C6 C7 N1 7.6(5) . . . no
N1 C8 C8 N1 -45.6(2) . 3_757 3_757 no
N1 C8 C9 C10 -177.84(19) . . . no
C8 C8 C9 C10 -57.4(2) 3_757 . . no
C9 C8 C8 C9 59.7(2) . 3_757 3_757 no
N1 C8 C8 C9 -172.93(18) . 3_757 3_757 no
C9 C8 C8 N1 -172.93(18) . 3_757 3_757 no
C8 C9 C10 C10 56.6(2) . . 3_757 no
C9 C10 C10 C9 -57.3(2) . 3_757 3_757 no
O3 C11 C12 C13 178.7(2) . . . no
C16 C11 C12 C13 -0.2(4) . . . no
O3 C11 C16 C15 -178.7(2) . . . no
O3 C11 C16 C17 -3.2(4) . . . no
C12 C11 C16 C15 0.1(4) . . . no
C12 C11 C16 C17 175.6(2) . . . no
C11 C12 C13 O4 -178.5(2) . . . no
C11 C12 C13 C14 0.2(4) . . . no
O4 C13 C14 C15 178.6(3) . . . no
C12 C13 C14 C15 -0.1(4) . . . no
C13 C14 C15 C16 0.1(4) . . . no
C14 C15 C16 C11 -0.1(4) . . . no
C14 C15 C16 C17 -175.7(3) . . . no
C11 C16 C17 N2 3.1(4) . . . no
C15 C16 C17 N2 178.6(3) . . . no
N2 C18 C19 C20 -178.5(2) . . . no
C18 C18 C19 C20 -57.8(3) 3_656 . . no
N2 C18 C18 N2 -44.0(2) . 3_656 3_656 no
N2 C18 C18 C19 -171.5(2) . 3_656 3_656 no
C19 C18 C18 N2 -171.5(2) . 3_656 3_656 no
C19 C18 C18 C19 61.0(3) . 3_656 3_656 no
C18 C19 C20 C20 54.7(3) . . 3_656 no
C19 C20 C20 C19 -54.4(3) . 3_656 3_656 no
